data_1504834
loop_
_publ_author_name
'Singidi, Ramakrishna Reddy'
'RajanBabu, T. V.'

_publ_section_title
;
 Catalyzed cyclizations leading to enrichment of functionality and
 chirality. A general approach to dibenzocyclooctadiene lignans from
 alpha,omega-diynes.
;
_journal_issue 15
_journal_name_full 'Organic letters'
_journal_page_first 3351
_journal_page_last 3354
_journal_paper_doi 10.1021/ol8013792
_journal_volume 10
_journal_year 2008
_chemical_compound_source 'synthesis as described'
_chemical_formula_moiety 'C35 H41 B1 O7'
_chemical_formula_sum 'C35 H41 B O7'
_chemical_formula_weight 584.49
_chemical_name_common 'RajanBabu 1635'
_chemical_name_systematic
;
 ?
;
_space_group_IT_number 2
_symmetry_cell_setting triclinic
_symmetry_Int_Tables_number 2
_symmetry_space_group_name_Hall '-P 1'
_symmetry_space_group_name_H-M 'P -1'
_atom_sites_solution_hydrogens geom
_atom_sites_solution_primary direct
_atom_sites_solution_secondary difmap
_audit_conform_dict_location ftp://ftp.iucr.org/pub/cif_core.dic
_audit_conform_dict_name cif_core.dic
_audit_conform_dict_version 2.3
_audit_creation_date 2008-04-09T14:16:08-00:00
_audit_creation_method 'WinGX routine CIF_UPDATE'
_cell_angle_alpha 83.045(1)
_cell_angle_beta 83.617(1)
_cell_angle_gamma 81.899(1)
_cell_formula_units_Z 2
_cell_length_a 8.0671(1)
_cell_length_b 12.5459(1)
_cell_length_c 15.4229(2)
_cell_measurement_reflns_used 5345
_cell_measurement_temperature 150(2)
_cell_measurement_theta_max 25.028
_cell_measurement_theta_min 2.037
_cell_measurement_wavelength 0.71073
_cell_volume 1526.94(3)
_computing_cell_refinement 'HKL Scalepack (Otwinowski & Minor 1997)'
_computing_data_collection 'Collect (Nonius BV, 1997-2000)'
_computing_data_reduction 'HKL Denzo and Scalepack (Otwinowski & Minor 1997)'
_computing_molecular_graphics 'Ortep-3 for Windows (Farrugia, 1997)'
_computing_publication_material 'WinGX publication routines (Farrugia, 1999)'
_computing_structure_refinement 'SHELXL-97 (Sheldrick, 1997)'
_computing_structure_solution 'SHELXS-86 (Sheldrick, 1986)'
_diffrn_ambient_temperature 150(2)
_diffrn_detector 'CCD plate'
_diffrn_detector_area_resol_mean 9
_diffrn_measured_fraction_theta_full 0.999
_diffrn_measured_fraction_theta_max 0.999
_diffrn_measurement_device '95mm CCD camera on \k-goniostat'
_diffrn_measurement_device_type 'Nonius KappaCCD'
_diffrn_measurement_method 'phi and omega scans'
_diffrn_orient_matrix_type 'by Nonius Collect from scalepack cell'
_diffrn_orient_matrix_UB_11 -0.106575
_diffrn_orient_matrix_UB_12 0.668118E-1
_diffrn_orient_matrix_UB_13 -0.7053E-3
_diffrn_orient_matrix_UB_21 -0.54026E-2
_diffrn_orient_matrix_UB_22 -0.275151E-1
_diffrn_orient_matrix_UB_23 0.759671E-1
_diffrn_orient_matrix_UB_31 0.391859E-1
_diffrn_orient_matrix_UB_32 0.508219E-1
_diffrn_orient_matrix_UB_33 0.0137
_diffrn_radiation_monochromator graphite
_diffrn_radiation_probe x-ray
_diffrn_radiation_type MoK\a
_diffrn_radiation_wavelength 0.71073
_diffrn_reflns_av_R_equivalents 0.027
_diffrn_reflns_limit_h_max 9
_diffrn_reflns_limit_h_min -9
_diffrn_reflns_limit_k_max 14
_diffrn_reflns_limit_k_min -14
_diffrn_reflns_limit_l_max 18
_diffrn_reflns_limit_l_min -18
_diffrn_reflns_number 39388
_diffrn_reflns_theta_full 25
_diffrn_reflns_theta_max 25
_diffrn_reflns_theta_min 2.23
_diffrn_source 'Enraf Nonius FR590'
_exptl_absorpt_coefficient_mu 0.087
_exptl_absorpt_correction_type none
_exptl_crystal_colour colorless
_exptl_crystal_density_diffrn 1.271
_exptl_crystal_density_method 'not measured'
_exptl_crystal_description 'rectangular plate'
_exptl_crystal_F_000 624
_exptl_crystal_size_max 0.31
_exptl_crystal_size_mid 0.27
_exptl_crystal_size_min 0.15
_refine_diff_density_max 0.165
_refine_diff_density_min -0.184
_refine_diff_density_rms 0.037
_refine_ls_extinction_method none
_refine_ls_goodness_of_fit_ref 1.034
_refine_ls_hydrogen_treatment mixed
_refine_ls_matrix_type full
_refine_ls_number_parameters 408
_refine_ls_number_reflns 5373
_refine_ls_number_restraints 0
_refine_ls_restrained_S_all 1.034
_refine_ls_R_factor_all 0.0451
_refine_ls_R_factor_gt 0.0364
_refine_ls_shift/su_max 0.003
_refine_ls_shift/su_mean 0
_refine_ls_structure_factor_coef Fsqd
_refine_ls_weighting_details 'w=1/[\s^2^(Fo^2^)+(0.0482P)^2^+0.4503P] where P=(Fo^2^+2Fc^2^)/3'
_refine_ls_weighting_scheme calc
_refine_ls_wR_factor_gt 0.0906
_refine_ls_wR_factor_ref 0.0954
_reflns_number_gt 4532
_reflns_number_total 5373
_reflns_threshold_expression >2sigma(I)
_cod_data_source_file ol8013792-file003.cif
_cod_data_source_block RajanBabu1635
_cod_original_sg_symbol_H-M P-1
_cod_database_code 1504834

loop_
_symmetry_equiv_pos_as_xyz
'x, y, z'
'-x, -y, -z'

loop_
_atom_site_label
_atom_site_type_symbol
_atom_site_fract_x
_atom_site_fract_y
_atom_site_fract_z
_atom_site_U_iso_or_equiv
_atom_site_adp_type
_atom_site_occupancy
_atom_site_symmetry_multiplicity
_atom_site_calc_flag
_atom_site_refinement_flags
C1 C 0.18777(15) 0.78696(10) 0.16791(8) 0.0194(3) Uani 1 1 d .
C2 C 0.25985(15) 0.88401(10) 0.15907(8) 0.0204(3) Uani 1 1 d .
C3 C 0.40028(16) 0.89468(11) 0.09936(8) 0.0233(3) Uani 1 1 d .
H3 H 0.4474 0.9608 0.0918 0.028 Uiso 1 1 calc R
C4 C 0.47356(16) 0.81156(11) 0.05060(9) 0.0245(3) Uani 1 1 d .
H4 H 0.5712 0.8204 0.0113 0.029 Uiso 1 1 calc R
C5 C 0.40360(16) 0.71530(10) 0.05939(8) 0.0213(3) Uani 1 1 d .
C6 C 0.25941(16) 0.70465(10) 0.11752(8) 0.0200(3) Uani 1 1 d .
C7 C 0.03154(15) 0.77244(10) 0.22762(8) 0.0194(3) Uani 1 1 d .
C8 C 0.03789(15) 0.69670(10) 0.30153(8) 0.0207(3) Uani 1 1 d .
C9 C -0.10588(16) 0.68424(10) 0.35981(8) 0.0231(3) Uani 1 1 d .
C10 C -0.25739(17) 0.74496(11) 0.34089(9) 0.0271(3) Uani 1 1 d .
H10 H -0.3565 0.7359 0.379 0.032 Uiso 1 1 calc R
C11 C -0.26444(16) 0.81889(11) 0.26653(9) 0.0260(3) Uani 1 1 d .
H11 H -0.3694 0.8592 0.254 0.031 Uiso 1 1 calc R
C12 C -0.12189(16) 0.83556(10) 0.20991(8) 0.0215(3) Uani 1 1 d .
C13 C 0.61215(17) 0.63458(12) -0.04345(9) 0.0293(3) Uani 1 1 d .
H13A H 0.5918 0.6945 -0.0896 0.044 Uiso 1 1 calc R
H13B H 0.6431 0.5666 -0.07 0.044 Uiso 1 1 calc R
H13C H 0.7039 0.6473 -0.0109 0.044 Uiso 1 1 calc R
C14 C 0.08194(19) 0.61114(12) 0.05524(10) 0.0334(3) Uani 1 1 d .
H14A H -0.0133 0.6685 0.0612 0.05 Uiso 1 1 calc R
H14B H 0.0399 0.541 0.0588 0.05 Uiso 1 1 calc R
H14C H 0.1471 0.6248 -0.0016 0.05 Uiso 1 1 calc R
C15 C 0.2887(2) 0.68055(14) 0.36763(11) 0.0416(4) Uani 1 1 d .
H15A H 0.3244 0.7456 0.333 0.062 Uiso 1 1 calc R
H15B H 0.388 0.6292 0.3814 0.062 Uiso 1 1 calc R
H15C H 0.2243 0.7005 0.4223 0.062 Uiso 1 1 calc R
C16 C -0.22065(19) 0.60587(13) 0.49867(9) 0.0347(3) Uani 1 1 d .
H16A H -0.2544 0.6772 0.5195 0.052 Uiso 1 1 calc R
H16B H -0.1871 0.5531 0.5478 0.052 Uiso 1 1 calc R
H16C H -0.3154 0.5834 0.4739 0.052 Uiso 1 1 calc R
C17 C 0.18520(15) 0.97798(10) 0.21055(8) 0.0214(3) Uani 1 1 d .
H17 H 0.124 0.9498 0.2667 0.026 Uiso 1 1 calc R
C18 C 0.06296(16) 1.05769(10) 0.15719(8) 0.0223(3) Uani 1 1 d .
C19 C -0.11185(16) 1.03301(11) 0.15621(8) 0.0227(3) Uani 1 1 d .
C20 C -0.13426(16) 0.92211(10) 0.13217(8) 0.0234(3) Uani 1 1 d .
H20A H -0.2455 0.9262 0.1097 0.028 Uiso 1 1 calc R
H20B H -0.0469 0.9014 0.0847 0.028 Uiso 1 1 calc R
C21 C 0.27947(19) 1.10375(11) 0.29390(9) 0.0291(3) Uani 1 1 d .
H21A H 0.1706 1.1473 0.282 0.035 Uiso 1 1 calc R
H21B H 0.3655 1.1539 0.2876 0.035 Uiso 1 1 calc R
C22 C 0.26528(17) 1.05121(11) 0.38708(9) 0.0292(3) Uani 1 1 d .
C23 C 0.1595(2) 1.10318(13) 0.45078(10) 0.0388(4) Uani 1 1 d .
H23 H 0.0915 1.1691 0.4343 0.047 Uiso 1 1 calc R
C24 C 0.1518(2) 1.06031(15) 0.53769(11) 0.0491(5) Uani 1 1 d .
H24 H 0.0802 1.0974 0.5806 0.059 Uiso 1 1 calc R
C25 C 0.2473(3) 0.96409(16) 0.56223(11) 0.0533(5) Uani 1 1 d .
H25 H 0.2421 0.9346 0.622 0.064 Uiso 1 1 calc R
C26 C 0.3506(3) 0.91079(15) 0.49975(12) 0.0524(5) Uani 1 1 d .
H26 H 0.4151 0.8435 0.5163 0.063 Uiso 1 1 calc R
C27 C 0.3608(2) 0.95463(13) 0.41309(11) 0.0408(4) Uani 1 1 d .
H27 H 0.4346 0.9179 0.3707 0.049 Uiso 1 1 calc R
C28 C 0.1129(2) 1.14533(12) 0.11023(9) 0.0297(3) Uani 1 1 d .
H1A H 0.226(2) 1.1641(13) 0.1140(10) 0.037(4) Uiso 1 1 d .
H1B H 0.033(2) 1.1944(13) 0.0725(11) 0.040(4) Uiso 1 1 d .
C29 C -0.24442(18) 1.10690(11) 0.17515(9) 0.0274(3) Uani 1 1 d .
HC29 H -0.354(2) 1.0883(12) 0.1674(10) 0.031(4) Uiso 1 1 d .
C30 C -0.1679(2) 1.35036(11) 0.28144(10) 0.0332(3) Uani 1 1 d .
C31 C -0.3388(2) 1.38889(12) 0.24390(10) 0.0354(4) Uani 1 1 d .
C32 C -0.0192(2) 1.39412(14) 0.22630(15) 0.0566(5) Uani 1 1 d .
H32A H 0.0858 1.3555 0.247 0.085 Uiso 1 1 calc R
H32B H -0.0242 1.4716 0.2317 0.085 Uiso 1 1 calc R
H32C H -0.0234 1.3835 0.1647 0.085 Uiso 1 1 calc R
C33 C -0.1640(3) 1.36713(15) 0.37612(12) 0.0605(6) Uani 1 1 d .
H33A H -0.2458 1.3262 0.4127 0.091 Uiso 1 1 calc R
H33B H -0.1924 1.4443 0.3832 0.091 Uiso 1 1 calc R
H33C H -0.0511 1.3418 0.3941 0.091 Uiso 1 1 calc R
C34 C -0.3526(3) 1.50121(14) 0.19371(13) 0.0566(5) Uani 1 1 d .
H34A H -0.27 1.5015 0.1421 0.085 Uiso 1 1 calc R
H34B H -0.3308 1.5538 0.2318 0.085 Uiso 1 1 calc R
H34C H -0.4661 1.5207 0.1749 0.085 Uiso 1 1 calc R
C35 C -0.4895(2) 1.37923(16) 0.31119(15) 0.0618(6) Uani 1 1 d .
H35A H -0.5928 1.393 0.2815 0.093 Uiso 1 1 calc R
H35B H -0.4929 1.4323 0.3532 0.093 Uiso 1 1 calc R
H35C H -0.4801 1.3061 0.3424 0.093 Uiso 1 1 calc R
B B -0.2412(2) 1.21740(13) 0.20994(10) 0.0267(3) Uani 1 1 d .
O1 O 0.46276(11) 0.62784(7) 0.01525(6) 0.0262(2) Uani 1 1 d .
O2 O 0.18694(11) 0.60981(7) 0.12419(6) 0.0228(2) Uani 1 1 d .
O3 O 0.18646(11) 0.63174(7) 0.31873(6) 0.0253(2) Uani 1 1 d .
O4 O -0.08234(12) 0.61153(8) 0.43274(6) 0.0295(2) Uani 1 1 d .
O5 O 0.32367(11) 1.02827(7) 0.22953(6) 0.0261(2) Uani 1 1 d .
O6 O -0.14620(13) 1.23368(7) 0.27391(6) 0.0314(2) Uani 1 1 d .
O7 O -0.34452(14) 1.30854(8) 0.18320(7) 0.0410(3) Uani 1 1 d .

loop_
_atom_site_aniso_label
_atom_site_aniso_U_11
_atom_site_aniso_U_22
_atom_site_aniso_U_33
_atom_site_aniso_U_23
_atom_site_aniso_U_13
_atom_site_aniso_U_12
C1 0.0186(6) 0.0216(7) 0.0178(6) -0.0015(5) -0.0018(5) -0.0026(5)
C2 0.0193(6) 0.0219(7) 0.0204(6) -0.0039(5) -0.0019(5) -0.0027(5)
C3 0.0226(7) 0.0222(7) 0.0259(7) -0.0039(5) 0.0006(5) -0.0069(5)
C4 0.0214(7) 0.0274(7) 0.0247(7) -0.0052(6) 0.0046(5) -0.0062(5)
C5 0.0222(7) 0.0212(7) 0.0205(6) -0.0056(5) -0.0008(5) -0.0008(5)
C6 0.0210(6) 0.0187(6) 0.0206(6) -0.0010(5) -0.0026(5) -0.0037(5)
C7 0.0195(6) 0.0192(6) 0.0213(6) -0.0077(5) 0.0004(5) -0.0056(5)
C8 0.0197(6) 0.0192(6) 0.0238(7) -0.0074(5) -0.0005(5) -0.0023(5)
C9 0.0266(7) 0.0212(7) 0.0225(7) -0.0044(5) 0.0014(5) -0.0074(5)
C10 0.0206(7) 0.0320(8) 0.0287(7) -0.0064(6) 0.0062(5) -0.0075(6)
C11 0.0187(6) 0.0289(7) 0.0306(7) -0.0070(6) -0.0011(5) -0.0018(5)
C12 0.0219(7) 0.0212(7) 0.0232(7) -0.0075(5) -0.0017(5) -0.0042(5)
C13 0.0251(7) 0.0304(8) 0.0321(8) -0.0116(6) 0.0077(6) -0.0036(6)
C14 0.0369(8) 0.0342(8) 0.0332(8) -0.0050(6) -0.0083(6) -0.0134(7)
C15 0.0355(9) 0.0445(10) 0.0474(10) -0.0044(8) -0.0186(7) -0.0035(7)
C16 0.0373(8) 0.0379(8) 0.0273(8) -0.0025(6) 0.0103(6) -0.0106(7)
C17 0.0199(6) 0.0236(7) 0.0222(7) -0.0061(5) 0.0011(5) -0.0073(5)
C18 0.0263(7) 0.0219(7) 0.0186(6) -0.0073(5) 0.0034(5) -0.0032(5)
C19 0.0270(7) 0.0235(7) 0.0177(6) -0.0020(5) -0.0036(5) -0.0024(5)
C20 0.0216(7) 0.0250(7) 0.0244(7) -0.0052(6) -0.0041(5) -0.0019(5)
C21 0.0348(8) 0.0258(7) 0.0294(7) -0.0111(6) -0.0018(6) -0.0072(6)
C22 0.0300(8) 0.0304(8) 0.0307(8) -0.0107(6) -0.0036(6) -0.0088(6)
C23 0.0403(9) 0.0370(9) 0.0412(9) -0.0117(7) 0.0015(7) -0.0094(7)
C24 0.0602(11) 0.0568(12) 0.0356(9) -0.0180(8) 0.0114(8) -0.0273(9)
C25 0.0754(13) 0.0588(12) 0.0320(9) 0.0005(8) -0.0078(9) -0.0330(10)
C26 0.0665(12) 0.0448(10) 0.0466(11) 0.0026(8) -0.0164(9) -0.0076(9)
C27 0.0439(9) 0.0390(9) 0.0394(9) -0.0083(7) -0.0043(7) -0.0007(7)
C28 0.0345(8) 0.0275(8) 0.0260(7) -0.0033(6) 0.0039(6) -0.0049(6)
C29 0.0260(7) 0.0284(8) 0.0282(7) -0.0039(6) -0.0062(6) -0.0015(6)
C30 0.0444(9) 0.0210(7) 0.0354(8) -0.0058(6) -0.0067(7) -0.0030(6)
C31 0.0434(9) 0.0244(7) 0.0385(8) -0.0117(6) -0.0050(7) 0.0036(6)
C32 0.0498(11) 0.0346(9) 0.0870(15) -0.0102(9) 0.0026(10) -0.0146(8)
C33 0.1041(17) 0.0352(10) 0.0477(11) -0.0135(8) -0.0282(11) -0.0037(10)
C34 0.0823(14) 0.0292(9) 0.0566(11) -0.0052(8) -0.0217(10) 0.0108(9)
C35 0.0496(11) 0.0505(11) 0.0854(15) -0.0325(11) 0.0183(10) -0.0049(9)
B 0.0262(8) 0.0267(8) 0.0258(8) -0.0023(6) -0.0001(6) -0.0012(6)
O1 0.0260(5) 0.0232(5) 0.0288(5) -0.0094(4) 0.0085(4) -0.0044(4)
O2 0.0254(5) 0.0197(5) 0.0243(5) -0.0038(4) -0.0011(4) -0.0062(4)
O3 0.0220(5) 0.0243(5) 0.0290(5) -0.0026(4) -0.0026(4) -0.0009(4)
O4 0.0302(5) 0.0307(5) 0.0250(5) 0.0022(4) 0.0058(4) -0.0059(4)
O5 0.0234(5) 0.0292(5) 0.0286(5) -0.0119(4) 0.0011(4) -0.0091(4)
O6 0.0406(6) 0.0210(5) 0.0337(5) -0.0052(4) -0.0103(4) -0.0010(4)
O7 0.0496(7) 0.0293(6) 0.0456(6) -0.0139(5) -0.0202(5) 0.0104(5)

loop_
_atom_type_symbol
_atom_type_description
_atom_type_scat_dispersion_real
_atom_type_scat_dispersion_imag
_atom_type_scat_source
C C 0.0033 0.0016 'International Tables Vol C Tables 4.2.6.8 and 6.1.1.4'
H H 0 0 'International Tables Vol C Tables 4.2.6.8 and 6.1.1.4'
B B 0.0013 0.0007 'International Tables Vol C Tables 4.2.6.8 and 6.1.1.4'
O O 0.0106 0.006 'International Tables Vol C Tables 4.2.6.8 and 6.1.1.4'

loop_
_geom_angle_atom_site_label_1
_geom_angle_atom_site_label_2
_geom_angle_atom_site_label_3
_geom_angle
C6 C1 C2 119.31(11)
C6 C1 C7 119.32(11)
C2 C1 C7 121.32(11)
C3 C2 C1 118.66(12)
C3 C2 C17 119.42(11)
C1 C2 C17 121.89(11)
C4 C3 C2 121.86(12)
C4 C3 H3 119.1
C2 C3 H3 119.1
C3 C4 C5 119.74(12)
C3 C4 H4 120.1
C5 C4 H4 120.1
O1 C5 C4 125.56(11)
O1 C5 C6 115.50(11)
C4 C5 C6 118.94(12)
O2 C6 C1 119.73(11)
O2 C6 C5 118.82(11)
C1 C6 C5 121.44(11)
C8 C7 C12 119.76(11)
C8 C7 C1 119.95(11)
C12 C7 C1 120.29(11)
O3 C8 C7 120.63(11)
O3 C8 C9 118.52(11)
C7 C8 C9 120.85(11)
O4 C9 C10 125.34(11)
O4 C9 C8 115.63(11)
C10 C9 C8 119.03(12)
C11 C10 C9 120.11(12)
C11 C10 H10 119.9
C9 C10 H10 119.9
C10 C11 C12 121.67(12)
C10 C11 H11 119.2
C12 C11 H11 119.2
C11 C12 C7 118.50(12)
C11 C12 C20 119.65(11)
C7 C12 C20 121.84(11)
O1 C13 H13A 109.5
O1 C13 H13B 109.5
H13A C13 H13B 109.5
O1 C13 H13C 109.5
H13A C13 H13C 109.5
H13B C13 H13C 109.5
O2 C14 H14A 109.5
O2 C14 H14B 109.5
H14A C14 H14B 109.5
O2 C14 H14C 109.5
H14A C14 H14C 109.5
H14B C14 H14C 109.5
O3 C15 H15A 109.5
O3 C15 H15B 109.5
H15A C15 H15B 109.5
O3 C15 H15C 109.5
H15A C15 H15C 109.5
H15B C15 H15C 109.5
O4 C16 H16A 109.5
O4 C16 H16B 109.5
H16A C16 H16B 109.5
O4 C16 H16C 109.5
H16A C16 H16C 109.5
H16B C16 H16C 109.5
O5 C17 C2 106.51(10)
O5 C17 C18 111.47(10)
C2 C17 C18 110.55(10)
O5 C17 H17 109.4
C2 C17 H17 109.4
C18 C17 H17 109.4
C28 C18 C19 120.27(13)
C28 C18 C17 120.95(13)
C19 C18 C17 118.74(11)
C29 C19 C18 120.76(12)
C29 C19 C20 121.59(12)
C18 C19 C20 117.64(11)
C12 C20 C19 112.24(10)
C12 C20 H20A 109.2
C19 C20 H20A 109.2
C12 C20 H20B 109.2
C19 C20 H20B 109.2
H20A C20 H20B 107.9
O5 C21 C22 113.92(11)
O5 C21 H21A 108.8
C22 C21 H21A 108.8
O5 C21 H21B 108.8
C22 C21 H21B 108.8
H21A C21 H21B 107.7
C27 C22 C23 118.06(14)
C27 C22 C21 122.23(13)
C23 C22 C21 119.63(13)
C24 C23 C22 120.93(16)
C24 C23 H23 119.5
C22 C23 H23 119.5
C25 C24 C23 120.15(16)
C25 C24 H24 119.9
C23 C24 H24 119.9
C24 C25 C26 119.61(16)
C24 C25 H25 120.2
C26 C25 H25 120.2
C25 C26 C27 120.28(17)
C25 C26 H26 119.9
C27 C26 H26 119.9
C26 C27 C22 120.95(16)
C26 C27 H27 119.5
C22 C27 H27 119.5
C18 C28 H1A 120.1(9)
C18 C28 H1B 119.7(9)
H1A C28 H1B 120.1(13)
C19 C29 B 127.05(13)
C19 C29 HC29 116.3(9)
B C29 HC29 116.7(9)
O6 C30 C33 108.69(12)
O6 C30 C32 106.10(12)
C33 C30 C32 110.04(15)
O6 C30 C31 102.28(11)
C33 C30 C31 114.94(14)
C32 C30 C31 114.00(14)
O7 C31 C35 105.99(13)
O7 C31 C34 109.25(13)
C35 C31 C34 110.26(15)
O7 C31 C30 102.06(11)
C35 C31 C30 113.78(14)
C34 C31 C30 114.74(14)
C30 C32 H32A 109.5
C30 C32 H32B 109.5
H32A C32 H32B 109.5
C30 C32 H32C 109.5
H32A C32 H32C 109.5
H32B C32 H32C 109.5
C30 C33 H33A 109.5
C30 C33 H33B 109.5
H33A C33 H33B 109.5
C30 C33 H33C 109.5
H33A C33 H33C 109.5
H33B C33 H33C 109.5
C31 C34 H34A 109.5
C31 C34 H34B 109.5
H34A C34 H34B 109.5
C31 C34 H34C 109.5
H34A C34 H34C 109.5
H34B C34 H34C 109.5
C31 C35 H35A 109.5
C31 C35 H35B 109.5
H35A C35 H35B 109.5
C31 C35 H35C 109.5
H35A C35 H35C 109.5
H35B C35 H35C 109.5
O6 B O7 112.47(13)
O6 B C29 124.88(13)
O7 B C29 122.50(13)
C5 O1 C13 117.24(10)
C6 O2 C14 111.31(10)
C8 O3 C15 113.02(10)
C9 O4 C16 117.30(11)
C17 O5 C21 113.76(10)
B O6 C30 107.47(11)
B O7 C31 107.69(11)

loop_
_geom_bond_atom_site_label_1
_geom_bond_atom_site_label_2
_geom_bond_distance
C1 C6 1.3894(18)
C1 C2 1.4075(18)
C1 C7 1.4952(17)
C2 C3 1.3893(18)
C2 C17 1.5177(18)
C3 C4 1.3855(18)
C3 H3 0.95
C4 C5 1.3896(19)
C4 H4 0.95
C5 O1 1.3623(15)
C5 C6 1.3992(18)
C6 O2 1.3860(15)
C7 C8 1.3936(18)
C7 C12 1.4072(18)
C8 O3 1.3835(15)
C8 C9 1.4009(18)
C9 O4 1.3725(16)
C9 C10 1.3865(19)
C10 C11 1.3859(19)
C10 H10 0.95
C11 C12 1.3890(18)
C11 H11 0.95
C12 C20 1.5189(18)
C13 O1 1.4306(15)
C13 H13A 0.98
C13 H13B 0.98
C13 H13C 0.98
C14 O2 1.4285(16)
C14 H14A 0.98
C14 H14B 0.98
C14 H14C 0.98
C15 O3 1.4200(18)
C15 H15A 0.98
C15 H15B 0.98
C15 H15C 0.98
C16 O4 1.4270(16)
C16 H16A 0.98
C16 H16B 0.98
C16 H16C 0.98
C17 O5 1.4310(15)
C17 C18 1.5340(19)
C17 H17 1
C18 C28 1.3278(19)
C18 C19 1.4878(19)
C19 C29 1.3436(19)
C19 C20 1.5221(18)
C20 H20A 0.99
C20 H20B 0.99
C21 O5 1.4364(16)
C21 C22 1.506(2)
C21 H21A 0.99
C21 H21B 0.99
C22 C27 1.382(2)
C22 C23 1.390(2)
C23 C24 1.381(2)
C23 H23 0.95
C24 C25 1.373(3)
C24 H24 0.95
C25 C26 1.375(3)
C25 H25 0.95
C26 C27 1.381(2)
C26 H26 0.95
C27 H27 0.95
C28 H1A 0.981(17)
C28 H1B 1.011(17)
C29 B 1.550(2)
C29 HC29 0.966(16)
C30 O6 1.4668(17)
C30 C33 1.505(2)
C30 C32 1.519(2)
C30 C31 1.547(2)
C31 O7 1.4648(18)
C31 C35 1.517(2)
C31 C34 1.519(2)
C32 H32A 0.98
C32 H32B 0.98
C32 H32C 0.98
C33 H33A 0.98
C33 H33B 0.98
C33 H33C 0.98
C34 H34A 0.98
C34 H34B 0.98
C34 H34C 0.98
C35 H35A 0.98
C35 H35B 0.98
C35 H35C 0.98
B O6 1.3652(19)
B O7 1.3659(19)

loop_
_geom_torsion_atom_site_label_1
_geom_torsion_atom_site_label_2
_geom_torsion_atom_site_label_3
_geom_torsion_atom_site_label_4
_geom_torsion
C6 C1 C2 C3 0.52(18)
C7 C1 C2 C3 -176.88(11)
C6 C1 C2 C17 178.50(11)
C7 C1 C2 C17 1.10(18)
C1 C2 C3 C4 -1.95(19)
C17 C2 C3 C4 -179.98(12)
C2 C3 C4 C5 1.6(2)
C3 C4 C5 O1 179.77(12)
C3 C4 C5 C6 0.20(19)
C2 C1 C6 O2 -178.43(11)
C7 C1 C6 O2 -0.98(17)
C2 C1 C6 C5 1.24(18)
C7 C1 C6 C5 178.70(11)
O1 C5 C6 O2 -1.55(17)
C4 C5 C6 O2 178.06(11)
O1 C5 C6 C1 178.78(11)
C4 C5 C6 C1 -1.61(19)
C6 C1 C7 C8 68.79(16)
C2 C1 C7 C8 -113.81(14)
C6 C1 C7 C12 -111.70(14)
C2 C1 C7 C12 65.70(16)
C12 C7 C8 O3 178.16(11)
C1 C7 C8 O3 -2.33(18)
C12 C7 C8 C9 -1.54(18)
C1 C7 C8 C9 177.97(11)
O3 C8 C9 O4 3.78(17)
C7 C8 C9 O4 -176.51(11)
O3 C8 C9 C10 -176.74(11)
C7 C8 C9 C10 2.96(19)
O4 C9 C10 C11 177.66(12)
C8 C9 C10 C11 -1.8(2)
C9 C10 C11 C12 -0.9(2)
C10 C11 C12 C7 2.31(19)
C10 C11 C12 C20 -176.47(12)
C8 C7 C12 C11 -1.08(18)
C1 C7 C12 C11 179.41(11)
C8 C7 C12 C20 177.67(11)
C1 C7 C12 C20 -1.84(18)
C3 C2 C17 O5 -36.39(15)
C1 C2 C17 O5 145.65(11)
C3 C2 C17 C18 84.87(14)
C1 C2 C17 C18 -93.09(14)
O5 C17 C18 C28 22.07(17)
C2 C17 C18 C28 -96.19(14)
O5 C17 C18 C19 -160.18(10)
C2 C17 C18 C19 81.55(14)
C28 C18 C19 C29 -53.88(18)
C17 C18 C19 C29 128.37(13)
C28 C18 C19 C20 125.50(14)
C17 C18 C19 C20 -52.26(16)
C11 C12 C20 C19 86.71(14)
C7 C12 C20 C19 -92.03(14)
C29 C19 C20 C12 -98.05(14)
C18 C19 C20 C12 82.59(14)
O5 C21 C22 C27 30.72(19)
O5 C21 C22 C23 -152.62(13)
C27 C22 C23 C24 0.9(2)
C21 C22 C23 C24 -175.93(14)
C22 C23 C24 C25 -1.1(2)
C23 C24 C25 C26 0.0(3)
C24 C25 C26 C27 1.3(3)
C25 C26 C27 C22 -1.5(3)
C23 C22 C27 C26 0.4(2)
C21 C22 C27 C26 177.10(15)
C18 C19 C29 B -7.6(2)
C20 C19 C29 B 173.04(12)
O6 C30 C31 O7 -27.63(14)
C33 C30 C31 O7 -145.21(13)
C32 C30 C31 O7 86.43(15)
O6 C30 C31 C35 86.06(15)
C33 C30 C31 C35 -31.51(19)
C32 C30 C31 C35 -159.88(14)
O6 C30 C31 C34 -145.65(13)
C33 C30 C31 C34 96.78(17)
C32 C30 C31 C34 -31.59(19)
C19 C29 B O6 -42.9(2)
C19 C29 B O7 141.87(15)
C4 C5 O1 C13 1.73(19)
C6 C5 O1 C13 -178.69(11)
C1 C6 O2 C14 97.98(14)
C5 C6 O2 C14 -81.70(14)
C7 C8 O3 C15 87.31(15)
C9 C8 O3 C15 -92.99(14)
C10 C9 O4 C16 -6.66(19)
C8 C9 O4 C16 172.78(11)
C2 C17 O5 C21 -167.15(10)
C18 C17 O5 C21 72.18(13)
C22 C21 O5 C17 79.52(14)
O7 B O6 C30 -9.52(16)
C29 B O6 C30 174.87(13)
C33 C30 O6 B 145.15(15)
C32 C30 O6 B -96.55(15)
C31 C30 O6 B 23.20(14)
O6 B O7 C31 -9.69(17)
C29 B O7 C31 166.04(13)
C35 C31 O7 B -96.08(15)
C34 C31 O7 B 145.14(14)
C30 C31 O7 B 23.27(15)
